data_4311018
loop_
_publ_author_name
'Bruce E. Hodson'
'Thomas D. McGrath'
'F. Gordon A. Stone'

_publ_contact_author_address
; Department of Chemistry and Biochemistry
  Baylor University
  PO Box 97348
  Waco
  TX, 76798-7348
  USA
;
_publ_contact_author_email Gordon_Stone@baylor.edu
_publ_contact_author_fax '+1 254 710 2403'
_publ_contact_author_name 'Prof. F. Gordon A. Stone'
_publ_contact_author_phone '+1 254 710 4427'
_publ_section_title
;
 Synthesis, Structure and Dynamics of Nickelacarboranes Incorporating the
 [nido-7,9-C~2~B~9~H~11~]^2-^ Ligand
;
_journal_name_full 'Inorganic Chemistry'
_journal_page_first 3090
_journal_page_last 3097
_journal_paper_doi 10.1021/ic035458r
_journal_volume 43
_journal_year 2004
_chemical_formula_sum 'C12 H27 B9 Ni'
_chemical_formula_weight 327.34
_chemical_name_systematic
; 
 ? 
;
_space_group_IT_number 14
_symmetry_cell_setting monoclinic
_symmetry_space_group_name_Hall '-P 2ybc'
_symmetry_space_group_name_H-M 'P 1 21/c 1'
_atom_sites_solution_hydrogens geom
_atom_sites_solution_primary direct
_atom_sites_solution_secondary difmap
_audit_creation_method SHELXL-97
_cell_angle_alpha 90.00
_cell_angle_beta 101.62(2)
_cell_angle_gamma 90.00
_cell_formula_units_Z 4
_cell_length_a 13.276(4)
_cell_length_b 9.526(2)
_cell_length_c 13.800(3)
_cell_measurement_reflns_used 25
_cell_measurement_temperature 173(2)
_cell_measurement_theta_max 16.40
_cell_measurement_theta_min 12.23
_cell_volume 1709.5(7)
_computing_cell_refinement 'Enraf-Nonius CAD4 (1989)'
_computing_data_collection 'Enraf-Nonius CAD4 (1989)'
_computing_data_reduction 'XCAD4 Siemens Software (Harms, 1993)'
_computing_molecular_graphics 'XP in SHELXTL-PC (Bruker, 1995)'
_computing_publication_material 'SHELXL-97 (Sheldrick, 1997)'
_computing_structure_refinement 'SHELXL-97 (Sheldrick, 1997)'
_computing_structure_solution 'SHELXS-97 (Sheldrick, 1990)'
_diffrn_ambient_temperature 173(2)
_diffrn_measured_fraction_theta_full 0.851
_diffrn_measured_fraction_theta_max 0.773
_diffrn_measurement_device_type 'Enraf-Nonius CAD4'
_diffrn_measurement_method \w=\q/3
_diffrn_radiation_monochromator graphite
_diffrn_radiation_source 'fine-focus sealed tube'
_diffrn_radiation_type MoK\a
_diffrn_radiation_wavelength 0.71073
_diffrn_reflns_av_R_equivalents 0.0426
_diffrn_reflns_av_sigmaI/netI 0.1198
_diffrn_reflns_limit_h_max 16
_diffrn_reflns_limit_h_min -14
_diffrn_reflns_limit_k_max 3
_diffrn_reflns_limit_k_min -11
_diffrn_reflns_limit_l_max 15
_diffrn_reflns_limit_l_min 0
_diffrn_reflns_number 2865
_diffrn_reflns_theta_full 25.00
_diffrn_reflns_theta_max 26.03
_diffrn_reflns_theta_min 1.57
_diffrn_standards_decay_% 0
_diffrn_standards_interval_time 120
_diffrn_standards_number 3
_exptl_absorpt_coefficient_mu 1.119
_exptl_absorpt_correction_T_max 0.982
_exptl_absorpt_correction_T_min 0.922
_exptl_absorpt_correction_type numerical
_exptl_crystal_colour plate
_exptl_crystal_density_diffrn 1.272
_exptl_crystal_density_method 'not measured'
_exptl_crystal_description red
_exptl_crystal_F_000 688
_exptl_crystal_size_max 0.53
_exptl_crystal_size_mid 0.07
_exptl_crystal_size_min 0.02
_refine_diff_density_max 0.585
_refine_diff_density_min -0.449
_refine_diff_density_rms 0.095
_refine_ls_extinction_method none
_refine_ls_goodness_of_fit_ref 1.012
_refine_ls_hydrogen_treatment mixed
_refine_ls_matrix_type full
_refine_ls_number_parameters 199
_refine_ls_number_reflns 2603
_refine_ls_number_restraints 0
_refine_ls_restrained_S_all 1.012
_refine_ls_R_factor_all 0.1300
_refine_ls_R_factor_gt 0.0614
_refine_ls_shift/su_max 0.000
_refine_ls_shift/su_mean 0.000
_refine_ls_structure_factor_coef Fsqd
_refine_ls_weighting_details 'calc w=1/[\s^2^(Fo^2^)+(0.0551P)^2^+0.0000P] where P=(Fo^2^+2Fc^2^)/3'
_refine_ls_weighting_scheme calc
_refine_ls_wR_factor_gt 0.1138
_refine_ls_wR_factor_ref 0.1373
_reflns_number_gt 1551
_reflns_number_total 2603
_reflns_threshold_expression >2sigma(I)
_cod_data_source_file ic035458rsi20031218_072226_4.cif
_cod_data_source_block 5
_cod_original_cell_volume 1709.5(8)
_cod_database_code 4311018

loop_
_symmetry_equiv_pos_as_xyz
'x, y, z'
'-x, y+1/2, -z+1/2'
'-x, -y, -z'
'x, -y-1/2, z-1/2'

loop_
_atom_site_label
_atom_site_type_symbol
_atom_site_fract_x
_atom_site_fract_y
_atom_site_fract_z
_atom_site_U_iso_or_equiv
_atom_site_adp_type
_atom_site_occupancy
_atom_site_symmetry_multiplicity
_atom_site_calc_flag
_atom_site_refinement_flags
_atom_site_disorder_assembly
_atom_site_disorder_group
Ni Ni 0.25916(6) 0.12680(9) 0.69359(6) 0.0199(3) Uani 1 1 d . . .
C1 C 0.1963(5) 0.2578(7) 0.7968(5) 0.0245(17) Uani 1 1 d . . .
H1 H 0.2045 0.2140 0.8694 0.029 Uiso 1 1 calc R . .
B3 B 0.2954(6) 0.3235(8) 0.7570(6) 0.028(2) Uani 1 1 d . . .
H3 H 0.3741 0.3211 0.8052 0.034 Uiso 1 1 calc R . .
B4 B 0.2030(6) 0.4342(9) 0.7912(6) 0.032(2) Uani 1 1 d . . .
H4 H 0.2191 0.5041 0.8578 0.039 Uiso 1 1 calc R . .
B5 B 0.0900(6) 0.3464(9) 0.7549(6) 0.033(2) Uani 1 1 d . . .
H5 H 0.0271 0.3556 0.7979 0.039 Uiso 1 1 calc R . .
B6 B 0.1171(6) 0.1859(8) 0.6964(6) 0.0268(19) Uani 1 1 d . . .
H6 H 0.0726 0.0879 0.7034 0.032 Uiso 1 1 calc R . .
C7 C 0.1566(4) 0.2380(7) 0.5861(5) 0.0234(16) Uani 1 1 d . . .
H7 H 0.1372 0.1798 0.5186 0.028 Uiso 1 1 calc R . .
B8 B 0.2491(6) 0.4711(9) 0.6785(7) 0.038(2) Uani 1 1 d . . .
H8 H 0.2992 0.5644 0.6737 0.045 Uiso 1 1 calc R . .
B9 B 0.1197(6) 0.4855(8) 0.6797(6) 0.028(2) Uani 1 1 d . . .
H9 H 0.0786 0.5887 0.6750 0.033 Uiso 1 1 calc R . .
B10 B 0.0643(6) 0.3308(8) 0.6195(6) 0.031(2) Uani 1 1 d . . .
H10 H -0.0160 0.3274 0.5749 0.037 Uiso 1 1 calc R . .
B11 B 0.2678(6) 0.3131(8) 0.6157(6) 0.025(2) Uani 1 1 d . . .
H11 H 0.3273 0.3051 0.5689 0.030 Uiso 1 1 calc R . .
B12 B 0.1597(6) 0.4157(8) 0.5723(6) 0.028(2) Uani 1 1 d . . .
H12 H 0.1461 0.4729 0.4999 0.033 Uiso 1 1 calc R . .
C21 C 0.3937(5) 0.0400(7) 0.6768(5) 0.0273(17) Uani 1 1 d . . .
C22 C 0.3634(5) -0.0049(7) 0.7666(5) 0.0276(17) Uani 1 1 d . . .
C23 C 0.2703(5) -0.0798(7) 0.7356(5) 0.0235(17) Uani 1 1 d . . .
C24 C 0.2452(5) -0.0787(7) 0.6280(5) 0.0230(17) Uani 1 1 d . . .
C25 C 0.3356(5) -0.0395(7) 0.5864(5) 0.0288(18) Uani 1 1 d . . .
H25A H 0.3153 0.0254 0.5289 0.035 Uiso 1 1 calc R . .
C26 C 0.4862(4) 0.1183(8) 0.6727(5) 0.0385(18) Uani 1 1 d . . .
H26A H 0.5404 0.0533 0.6627 0.058 Uiso 1 1 calc R . .
H26B H 0.5088 0.1694 0.7349 0.058 Uiso 1 1 calc R . .
H26C H 0.4720 0.1852 0.6176 0.058 Uiso 1 1 calc R . .
C27 C 0.4181(5) 0.0134(7) 0.8747(5) 0.0333(18) Uani 1 1 d . . .
H27A H 0.4651 -0.0654 0.8944 0.050 Uiso 1 1 calc R . .
H27B H 0.3670 0.0160 0.9170 0.050 Uiso 1 1 calc R . .
H27C H 0.4571 0.1014 0.8820 0.050 Uiso 1 1 calc R . .
C28 C 0.2125(5) -0.1470(7) 0.8068(5) 0.0319(19) Uani 1 1 d . . .
H28A H 0.2327 -0.2458 0.8163 0.048 Uiso 1 1 calc R . .
H28B H 0.1384 -0.1410 0.7800 0.048 Uiso 1 1 calc R . .
H28C H 0.2287 -0.0980 0.8704 0.048 Uiso 1 1 calc R . .
C29 C 0.1546(4) -0.1388(8) 0.5641(5) 0.0299(17) Uani 1 1 d . . .
H29A H 0.1702 -0.2341 0.5450 0.045 Uiso 1 1 calc R . .
H29B H 0.1348 -0.0807 0.5047 0.045 Uiso 1 1 calc R . .
H29C H 0.0978 -0.1419 0.5997 0.045 Uiso 1 1 calc R . .
C30 C 0.3904(5) -0.1693(7) 0.5565(5) 0.039(2) Uani 1 1 d . . .
H30A H 0.3962 -0.1611 0.4871 0.058 Uiso 1 1 calc R . .
H30B H 0.3507 -0.2536 0.5651 0.058 Uiso 1 1 calc R . .
H30C H 0.4592 -0.1763 0.5983 0.058 Uiso 1 1 calc R . .

loop_
_atom_site_aniso_label
_atom_site_aniso_U_11
_atom_site_aniso_U_22
_atom_site_aniso_U_33
_atom_site_aniso_U_23
_atom_site_aniso_U_13
_atom_site_aniso_U_12
Ni 0.0193(4) 0.0173(4) 0.0230(4) 0.0022(5) 0.0038(3) 0.0011(5)
C1 0.039(4) 0.011(4) 0.025(4) 0.004(3) 0.011(3) 0.010(3)
B3 0.024(4) 0.020(5) 0.036(5) 0.000(4) -0.005(4) -0.008(3)
B4 0.043(5) 0.027(5) 0.024(5) -0.008(4) -0.003(4) 0.007(4)
B5 0.033(4) 0.032(6) 0.037(5) 0.003(4) 0.020(4) 0.005(4)
B6 0.031(4) 0.013(4) 0.037(5) -0.002(4) 0.009(4) -0.006(4)
C7 0.023(3) 0.025(4) 0.020(4) -0.001(3) -0.001(3) 0.003(3)
B8 0.028(4) 0.021(5) 0.061(7) 0.009(5) 0.003(5) 0.000(4)
B9 0.023(4) 0.017(5) 0.042(5) 0.003(4) 0.003(4) 0.008(4)
B10 0.019(4) 0.024(5) 0.047(5) 0.000(4) 0.000(4) 0.008(3)
B11 0.026(4) 0.023(5) 0.030(5) 0.016(4) 0.013(4) 0.002(4)
B12 0.031(4) 0.021(5) 0.030(5) 0.006(4) 0.003(4) 0.008(4)
C21 0.017(3) 0.026(4) 0.039(5) 0.003(4) 0.005(3) 0.008(3)
C22 0.026(4) 0.027(4) 0.025(4) -0.002(3) -0.004(3) 0.005(3)
C23 0.031(4) 0.008(3) 0.029(4) 0.005(3) 0.000(3) 0.004(3)
C24 0.021(3) 0.021(4) 0.028(4) 0.002(3) 0.006(3) 0.005(3)
C25 0.036(4) 0.030(5) 0.019(4) 0.002(3) 0.004(3) 0.008(3)
C26 0.028(4) 0.043(5) 0.041(4) -0.004(5) 0.001(3) 0.002(4)
C27 0.036(4) 0.026(4) 0.034(5) -0.003(4) -0.001(3) -0.001(3)
C28 0.041(4) 0.017(4) 0.036(4) -0.001(4) 0.006(4) -0.003(3)
C29 0.031(4) 0.025(4) 0.031(4) -0.012(4) 0.001(3) -0.001(4)
C30 0.034(4) 0.040(5) 0.043(5) -0.007(4) 0.011(4) 0.006(3)

loop_
_atom_type_symbol
_atom_type_description
_atom_type_scat_dispersion_real
_atom_type_scat_dispersion_imag
_atom_type_scat_source
C C 0.0033 0.0016 'International Tables Vol C Tables 4.2.6.8 and 6.1.1.4'
H H 0.0000 0.0000 'International Tables Vol C Tables 4.2.6.8 and 6.1.1.4'
B B 0.0013 0.0007 'International Tables Vol C Tables 4.2.6.8 and 6.1.1.4'
Ni Ni 0.3393 1.1124 'International Tables Vol C Tables 4.2.6.8 and 6.1.1.4'

loop_
_geom_angle_atom_site_label_1
_geom_angle_atom_site_label_2
_geom_angle_atom_site_label_3
_geom_angle
_geom_angle_site_symmetry_1
_geom_angle_site_symmetry_3
_geom_angle_publ_flag
B6 Ni C22 137.8(3) . . ?
B6 Ni C21 170.7(3) . . ?
C22 Ni C21 42.2(3) . . ?
B6 Ni C23 106.4(3) . . ?
C22 Ni C23 41.1(2) . . ?
C21 Ni C23 68.0(3) . . ?
B6 Ni B3 82.9(3) . . ?
C22 Ni B3 106.1(3) . . ?
C21 Ni B3 106.3(3) . . ?
C23 Ni B3 138.4(3) . . ?
B6 Ni B11 85.4(3) . . ?
C22 Ni B11 133.9(3) . . ?
C21 Ni B11 98.5(3) . . ?
C23 Ni B11 162.4(3) . . ?
B3 Ni B11 54.6(3) . . ?
B6 Ni C7 51.8(3) . . ?
C22 Ni C7 165.6(3) . . ?
C21 Ni C7 126.2(3) . . ?
C23 Ni C7 133.4(3) . . ?
B3 Ni C7 84.5(3) . . ?
B11 Ni C7 45.5(3) . . ?
B6 Ni C24 105.4(3) . . ?
C22 Ni C24 68.3(3) . . ?
C21 Ni C24 65.4(3) . . ?
C23 Ni C24 40.5(2) . . ?
B3 Ni C24 171.7(3) . . ?
B11 Ni C24 124.5(3) . . ?
C7 Ni C24 100.0(3) . . ?
B6 Ni C1 48.1(3) . . ?
C22 Ni C1 110.4(3) . . ?
C21 Ni C1 140.4(3) . . ?
C23 Ni C1 112.3(3) . . ?
B3 Ni C1 45.4(3) . . ?
B11 Ni C1 85.3(3) . . ?
C7 Ni C1 83.9(2) . . ?
C24 Ni C1 141.6(3) . . ?
B5 C1 B3 112.0(5) . . ?
B5 C1 B4 61.5(5) . . ?
B3 C1 B4 63.4(5) . . ?
B5 C1 B6 64.9(4) . . ?
B3 C1 B6 106.5(5) . . ?
B4 C1 B6 113.1(5) . . ?
B5 C1 Ni 118.5(5) . . ?
B3 C1 Ni 64.1(4) . . ?
B4 C1 Ni 120.6(5) . . ?
B6 C1 Ni 59.6(3) . . ?
B5 C1 H1 116.6 . . ?
B3 C1 H1 121.5 . . ?
B4 C1 H1 115.8 . . ?
B6 C1 H1 122.3 . . ?
Ni C1 H1 114.0 . . ?
C1 B3 B4 59.3(5) . . ?
C1 B3 B8 107.3(6) . . ?
B4 B3 B8 61.4(5) . . ?
C1 B3 B11 108.6(5) . . ?
B4 B3 B11 107.7(5) . . ?
B8 B3 B11 57.0(4) . . ?
C1 B3 Ni 70.5(3) . . ?
B4 B3 Ni 122.7(5) . . ?
B8 B3 Ni 115.2(5) . . ?
B11 B3 Ni 62.9(3) . . ?
C1 B3 H3 120.4 . . ?
B4 B3 H3 118.2 . . ?
B8 B3 H3 122.4 . . ?
B11 B3 H3 124.6 . . ?
Ni B3 H3 109.9 . . ?
C1 B4 B5 58.1(5) . . ?
C1 B4 B3 57.2(4) . . ?
B5 B4 B3 104.4(6) . . ?
C1 B4 B9 106.6(6) . . ?
B5 B4 B9 61.4(4) . . ?
B3 B4 B9 106.3(6) . . ?
C1 B4 B8 105.2(6) . . ?
B5 B4 B8 105.8(6) . . ?
B3 B4 B8 60.8(5) . . ?
B9 B4 B8 57.5(4) . . ?
C1 B4 H4 123.9 . . ?
B5 B4 H4 123.0 . . ?
B3 B4 H4 123.4 . . ?
B9 B4 H4 122.1 . . ?
B8 B4 H4 123.1 . . ?
C1 B5 B4 60.4(5) . . ?
C1 B5 B9 108.2(5) . . ?
B4 B5 B9 61.2(5) . . ?
C1 B5 B6 59.1(4) . . ?
B4 B5 B6 107.7(6) . . ?
B9 B5 B6 106.4(5) . . ?
C1 B5 B10 106.6(5) . . ?
B4 B5 B10 108.1(6) . . ?
B9 B5 B10 58.9(4) . . ?
B6 B5 B10 59.2(4) . . ?
C1 B5 H5 122.1 . . ?
B4 B5 H5 120.8 . . ?
B9 B5 H5 121.9 . . ?
B6 B5 H5 122.8 . . ?
B10 B5 H5 122.7 . . ?
C1 B6 C7 110.1(5) . . ?
C1 B6 B5 56.0(4) . . ?
C7 B6 B5 105.5(5) . . ?
C1 B6 B10 106.0(5) . . ?
C7 B6 B10 55.0(4) . . ?
B5 B6 B10 61.5(4) . . ?
C1 B6 Ni 72.3(3) . . ?
C7 B6 Ni 67.4(3) . . ?
B5 B6 Ni 122.0(5) . . ?
B10 B6 Ni 117.9(5) . . ?
C1 B6 H6 121.0 . . ?
C7 B6 H6 123.9 . . ?
B5 B6 H6 120.9 . . ?
B10 B6 H6 122.8 . . ?
Ni B6 H6 106.6 . . ?
B11 C7 B10 112.5(6) . . ?
B11 C7 B12 63.1(4) . . ?
B10 C7 B12 62.3(4) . . ?
B11 C7 B6 108.5(5) . . ?
B10 C7 B6 63.0(4) . . ?
B12 C7 B6 113.0(5) . . ?
B11 C7 Ni 67.3(3) . . ?
B10 C7 Ni 119.1(4) . . ?
B12 C7 Ni 123.8(4) . . ?
B6 C7 Ni 60.8(3) . . ?
B11 C7 H7 119.9 . . ?
B10 C7 H7 117.3 . . ?
B12 C7 H7 115.1 . . ?
B6 C7 H7 122.7 . . ?
Ni C7 H7 111.3 . . ?
B9 B8 B12 61.9(5) . . ?
B9 B8 B11 108.0(6) . . ?
B12 B8 B11 58.7(4) . . ?
B9 B8 B3 106.0(6) . . ?
B12 B8 B3 110.8(6) . . ?
B11 B8 B3 64.5(5) . . ?
B9 B8 B4 60.0(5) . . ?
B12 B8 B4 111.5(6) . . ?
B11 B8 B4 111.0(6) . . ?
B3 B8 B4 57.9(5) . . ?
B9 B8 H8 122.7 . . ?
B12 B8 H8 119.6 . . ?
B11 B8 H8 120.0 . . ?
B3 B8 H8 121.3 . . ?
B4 B8 H8 120.7 . . ?
B8 B9 B4 62.5(5) . . ?
B8 B9 B10 104.4(6) . . ?
B4 B9 B10 107.7(6) . . ?
B8 B9 B5 106.6(5) . . ?
B4 B9 B5 57.3(5) . . ?
B10 B9 B5 62.3(5) . . ?
B8 B9 B12 60.2(5) . . ?
B4 B9 B12 112.2(5) . . ?
B10 B9 B12 58.1(4) . . ?
B5 B9 B12 110.1(6) . . ?
B8 B9 H9 122.9 . . ?
B4 B9 H9 120.2 . . ?
B10 B9 H9 123.4 . . ?
B5 B9 H9 121.7 . . ?
B12 B9 H9 119.8 . . ?
C7 B10 B12 60.4(4) . . ?
C7 B10 B9 108.3(5) . . ?
B12 B10 B9 61.6(4) . . ?
C7 B10 B6 62.0(4) . . ?
B12 B10 B6 110.7(5) . . ?
B9 B10 B6 106.6(5) . . ?
C7 B10 B5 109.4(5) . . ?
B12 B10 B5 110.2(6) . . ?
B9 B10 B5 58.9(4) . . ?
B6 B10 B5 59.4(4) . . ?
C7 B10 H10 120.7 . . ?
B12 B10 H10 119.5 . . ?
B9 B10 H10 122.6 . . ?
B6 B10 H10 121.3 . . ?
B5 B10 H10 121.5 . . ?
C7 B11 B12 60.9(4) . . ?
C7 B11 B8 106.7(6) . . ?
B12 B11 B8 60.4(4) . . ?
C7 B11 B3 105.0(5) . . ?
B12 B11 B3 107.3(6) . . ?
B8 B11 B3 58.4(4) . . ?
C7 B11 Ni 67.2(3) . . ?
B12 B11 Ni 121.8(5) . . ?
B8 B11 Ni 116.2(5) . . ?
B3 B11 Ni 62.5(3) . . ?
C7 B11 H11 122.6 . . ?
B12 B11 H11 117.9 . . ?
B8 B11 H11 121.5 . . ?
B3 B11 H11 125.4 . . ?
Ni B11 H11 110.9 . . ?
C7 B12 B10 57.3(4) . . ?
C7 B12 B11 56.0(4) . . ?
B10 B12 B11 102.8(5) . . ?
C7 B12 B8 103.3(5) . . ?
B10 B12 B8 104.2(6) . . ?
B11 B12 B8 60.9(5) . . ?
C7 B12 B9 104.9(6) . . ?
B10 B12 B9 60.3(4) . . ?
B11 B12 B9 106.4(6) . . ?
B8 B12 B9 57.8(4) . . ?
C7 B12 H12 125.4 . . ?
B10 B12 H12 124.3 . . ?
B11 B12 H12 123.6 . . ?
B8 B12 H12 123.7 . . ?
B9 B12 H12 122.3 . . ?
C22 C21 C26 125.0(6) . . ?
C22 C21 C25 111.8(6) . . ?
C26 C21 C25 121.0(6) . . ?
C22 C21 Ni 67.5(4) . . ?
C26 C21 Ni 124.7(5) . . ?
C25 C21 Ni 89.1(4) . . ?
C23 C22 C21 105.6(6) . . ?
C23 C22 C27 124.4(6) . . ?
C21 C22 C27 130.0(6) . . ?
C23 C22 Ni 71.9(4) . . ?
C21 C22 Ni 70.4(4) . . ?
C27 C22 Ni 124.6(5) . . ?
C22 C23 C24 108.1(6) . . ?
C22 C23 C28 123.1(6) . . ?
C24 C23 C28 128.8(6) . . ?
C22 C23 Ni 67.0(4) . . ?
C24 C23 Ni 73.5(4) . . ?
C28 C23 Ni 125.2(5) . . ?
C23 C24 C29 127.3(6) . . ?
C23 C24 C25 111.2(5) . . ?
C29 C24 C25 120.0(6) . . ?
C23 C24 Ni 66.1(4) . . ?
C29 C24 Ni 127.1(5) . . ?
C25 C24 Ni 85.7(4) . . ?
C24 C25 C21 97.1(5) . . ?
C24 C25 C30 111.5(6) . . ?
C21 C25 C30 115.5(5) . . ?
C24 C25 H25A 110.7 . . ?
C21 C25 H25A 110.7 . . ?
C30 C25 H25A 110.7 . . ?
C21 C26 H26A 109.5 . . ?
C21 C26 H26B 109.5 . . ?
H26A C26 H26B 109.5 . . ?
C21 C26 H26C 109.5 . . ?
H26A C26 H26C 109.5 . . ?
H26B C26 H26C 109.5 . . ?
C22 C27 H27A 109.5 . . ?
C22 C27 H27B 109.5 . . ?
H27A C27 H27B 109.5 . . ?
C22 C27 H27C 109.5 . . ?
H27A C27 H27C 109.5 . . ?
H27B C27 H27C 109.5 . . ?
C23 C28 H28A 109.5 . . ?
C23 C28 H28B 109.5 . . ?
H28A C28 H28B 109.5 . . ?
C23 C28 H28C 109.5 . . ?
H28A C28 H28C 109.5 . . ?
H28B C28 H28C 109.5 . . ?
C24 C29 H29A 109.5 . . ?
C24 C29 H29B 109.5 . . ?
H29A C29 H29B 109.5 . . ?
C24 C29 H29C 109.5 . . ?
H29A C29 H29C 109.5 . . ?
H29B C29 H29C 109.5 . . ?
C25 C30 H30A 109.5 . . ?
C25 C30 H30B 109.5 . . ?
H30A C30 H30B 109.5 . . ?
C25 C30 H30C 109.5 . . ?
H30A C30 H30C 109.5 . . ?
H30B C30 H30C 109.5 . . ?

loop_
_geom_bond_atom_site_label_1
_geom_bond_atom_site_label_2
_geom_bond_distance
_geom_bond_site_symmetry_2
_geom_bond_publ_flag
Ni B6 1.976(8) . ?
Ni C22 1.985(6) . ?
Ni C21 2.024(6) . ?
Ni C23 2.049(6) . ?
Ni B3 2.083(8) . ?
Ni B11 2.090(8) . ?
Ni C7 2.089(6) . ?
Ni C24 2.149(7) . ?
Ni C1 2.183(6) . ?
C1 B5 1.646(9) . ?
C1 B3 1.648(10) . ?
C1 B4 1.686(11) . ?
C1 B6 1.704(10) . ?
C1 H1 1.0699 . ?
B3 B4 1.753(12) . ?
B3 B8 1.806(11) . ?
B3 B11 1.913(12) . ?
B3 H3 1.1200 . ?
B4 B5 1.703(11) . ?
B4 B9 1.773(11) . ?
B4 B8 1.817(13) . ?
B4 H4 1.1200 . ?
B5 B9 1.776(11) . ?
B5 B6 1.799(11) . ?
B5 B10 1.837(11) . ?
B5 H5 1.1200 . ?
B6 C7 1.779(10) . ?
B6 B10 1.795(11) . ?
B6 H6 1.1200 . ?
C7 B11 1.617(10) . ?
C7 B10 1.650(9) . ?
C7 B12 1.705(10) . ?
C7 H7 1.0699 . ?
B8 B9 1.726(11) . ?
B8 B12 1.771(11) . ?
B8 B11 1.778(12) . ?
B8 H8 1.1200 . ?
B9 B10 1.777(11) . ?
B9 B12 1.800(11) . ?
B9 H9 1.1200 . ?
B10 B12 1.736(11) . ?
B10 H10 1.1200 . ?
B11 B12 1.740(10) . ?
B11 H11 1.1200 . ?
B12 H12 1.1200 . ?
C21 C22 1.442(9) . ?
C21 C26 1.448(9) . ?
C21 C25 1.529(9) . ?
C22 C23 1.417(9) . ?
C22 C27 1.533(8) . ?
C23 C24 1.455(9) . ?
C23 C28 1.506(9) . ?
C24 C29 1.457(8) . ?
C24 C25 1.480(9) . ?
C25 C30 1.532(9) . ?
C25 H25A 1.0000 . ?
C26 H26A 0.9800 . ?
C26 H26B 0.9800 . ?
C26 H26C 0.9800 . ?
C27 H27A 0.9800 . ?
C27 H27B 0.9800 . ?
C27 H27C 0.9800 . ?
C28 H28A 0.9800 . ?
C28 H28B 0.9800 . ?
C28 H28C 0.9800 . ?
C29 H29A 0.9800 . ?
C29 H29B 0.9800 . ?
C29 H29C 0.9800 . ?
C30 H30A 0.9800 . ?
C30 H30B 0.9800 . ?
C30 H30C 0.9800 . ?
